data_4115730
loop_
_publ_author_name
'Shunichi Fukuzumi'
'Yoshinori Fujii'
'Tomoyoshi Suenobu'

_publ_section_title
;
 Metal Ion-Catalyzed Cycloaddition vs Hydride Transfer Reactions of NADH
 Analogues with p-Benzoquinones
;
_journal_name_full 'Journal of the American Chemical Society'
_journal_page_first 10191
_journal_page_last 10199
_journal_paper_doi 10.1021/ja016370k
_journal_volume 123
_journal_year 2001
_chemical_formula_sum 'C25 H31 N2 O3.5'
_chemical_formula_weight 415.53
_space_group_IT_number 15
_symmetry_cell_setting monoclinic
_symmetry_Int_Tables_number 15
_symmetry_space_group_name_Hall '-C 2yc'
_symmetry_space_group_name_H-M 'C 1 2/c 1'
_cell_angle_alpha 90
_cell_angle_beta 96.35(3)
_cell_angle_gamma 90
_cell_formula_units_Z 8
_cell_length_a 28.519(8)
_cell_length_b 14.996(3)
_cell_length_c 10.628(3)
_cell_measurement_reflns_used 2
_cell_measurement_temperature 296.2
_cell_measurement_theta_max 9.9
_cell_measurement_theta_min 9.8
_cell_volume 4517(2)
_computing_cell_refinement 'MSC/AFC Diffractometer Control'
_computing_data_collection 'MSC/AFC Diffractometer Control'
_computing_data_reduction 'teXsan Ver. 1.10'
_computing_publication_material 'teXsan Ver. 1.10'
_computing_structure_refinement 'teXsan Ver. 1.10'
_computing_structure_solution SIR92
_diffrn_measurement_device_type 'Rigaku AFC5R'
_diffrn_measurement_method \w-2\q
_diffrn_radiation_type 'Mo K\a'
_diffrn_radiation_wavelength 0.7107
_diffrn_reflns_av_R_equivalents 0.060
_diffrn_reflns_limit_h_max 0
_diffrn_reflns_limit_h_min 0
_diffrn_reflns_limit_k_max 0
_diffrn_reflns_limit_k_min 0
_diffrn_reflns_limit_l_max 0
_diffrn_reflns_limit_l_min 0
_diffrn_reflns_number 5610
_diffrn_standards_decay_% 16.70
_diffrn_standards_interval_count 150
_diffrn_standards_number 3
_exptl_absorpt_coefficient_mu 0.081
_exptl_absorpt_correction_T_max 0.984
_exptl_absorpt_correction_T_min 0.532
_exptl_absorpt_correction_type refdelf
_exptl_absorpt_process_details '(Walker & Stuart, 1983)'
_exptl_crystal_colour pink
_exptl_crystal_density_diffrn 1.222
_exptl_crystal_description prismatic
_exptl_crystal_size_max 0.400
_exptl_crystal_size_mid 0.200
_exptl_crystal_size_min 0.200
_refine_diff_density_max 0.17
_refine_diff_density_min -0.18
_refine_ls_extinction_method none
_refine_ls_goodness_of_fit_ref 2.860
_refine_ls_hydrogen_treatment noref
_refine_ls_number_parameters 272
_refine_ls_number_reflns 1181
_refine_ls_R_factor_gt 0.0654
_refine_ls_shift/su_max 5.9540
_refine_ls_structure_factor_coef F
_refine_ls_weighting_details 'w = 1/[\s^2^(Fo) + 0.00012|Fo|^2^]'
_refine_ls_weighting_scheme calc
_refine_ls_wR_factor_ref 0.0704
_reflns_number_gt 1181
_reflns_number_total 0
_reflns_threshold_expression F^2^>2.0\s(F^2^)
_cod_data_source_file ja016370k_s2.cif
_cod_data_source_block fujii
_cod_original_formula_sum 'C25 H31 N2 O3.50 '
_cod_database_code 4115730

loop_
_symmetry_equiv_pos_as_xyz
x,y,z
-x,y,1/2-z
-x,-y,-z
x,-y,1/2+z
1/2+x,1/2+y,z
1/2-x,1/2+y,1/2-z
1/2-x,1/2-y,-z
1/2+x,1/2-y,1/2+z

loop_
_atom_site_label
_atom_site_type_symbol
_atom_site_fract_x
_atom_site_fract_y
_atom_site_fract_z
_atom_site_U_iso_or_equiv
_atom_site_adp_type
_atom_site_occupancy
_atom_site_calc_flag
_atom_site_refinement_flags
O(1) O 0.4488(2) 0.4832(4) 0.6413(6) 0.098(3) Uani 1.00 d .
O(2) O 0.4514(2) 0.1046(4) 0.4807(5) 0.079(2) Uani 1.00 d .
O(3) O 0.5806(2) 0.3508(4) 0.3680(6) 0.093(2) Uani 1.00 d .
O(4) O 0.2500 0.2500 1.0000 0.1940 Uani 1.00 d S
N(1) N 0.4427(3) 0.4285(5) 0.8266(9) 0.103(3) Uani 1.00 d .
N(2) N 0.4241(2) 0.1748(5) 0.6565(7) 0.069(3) Uani 1.00 d .
C(1) C 0.4867(3) 0.1609(6) 0.4517(7) 0.060(3) Uani 1.00 d .
C(2) C 0.5316(4) 0.1365(5) 0.4366(7) 0.067(3) Uani 1.00 d .
C(3) C 0.5624(3) 0.2024(7) 0.4090(7) 0.068(3) Uani 1.00 d .
C(4) C 0.5472(3) 0.2893(6) 0.3936(7) 0.064(3) Uani 1.00 d .
C(5) C 0.5013(3) 0.3138(5) 0.4080(7) 0.061(3) Uani 1.00 d .
C(6) C 0.4712(3) 0.2474(6) 0.4344(7) 0.059(3) Uani 1.00 d .
C(7) C 0.4190(3) 0.2495(6) 0.4499(6) 0.067(3) Uani 1.00 d .
C(8) C 0.4143(3) 0.1628(6) 0.5215(9) 0.074(4) Uani 1.00 d .
C(9) C 0.4287(3) 0.0945(5) 0.7360(7) 0.069(3) Uani 1.00 d .
C(10) C 0.3799(3) 0.0542(6) 0.7538(8) 0.070(3) Uani 1.00 d .
C(11) C 0.3658(5) -0.0212(8) 0.703(2) 0.191(7) Uani 1.00 d .
C(12) C 0.3232(6) -0.058(1) 0.718(2) 0.23(1) Uani 1.00 d .
C(13) C 0.2969(5) -0.022(1) 0.790(1) 0.147(7) Uani 1.00 d .
C(14) C 0.3088(6) 0.052(1) 0.843(2) 0.27(1) Uani 1.00 d .
C(15) C 0.3534(5) 0.0887(10) 0.830(1) 0.204(8) Uani 1.00 d .
C(16) C 0.4307(3) 0.2571(6) 0.7086(7) 0.057(3) Uani 1.00 d .
C(17) C 0.4223(3) 0.3328(6) 0.6474(8) 0.056(3) Uani 1.00 d .
C(18) C 0.4015(3) 0.3340(6) 0.5098(8) 0.066(3) Uani 1.00 d .
C(19) C 0.3477(3) 0.3525(7) 0.4887(9) 0.086(4) Uani 1.00 d .
C(20) C 0.3335(4) 0.3607(10) 0.343(1) 0.171(6) Uani 1.00 d .
C(21) C 0.3373(3) 0.4376(7) 0.5591(10) 0.109(4) Uani 1.00 d .
C(22) C 0.3196(4) 0.2765(7) 0.534(1) 0.118(5) Uani 1.00 d .
C(23) C 0.4385(3) 0.4184(7) 0.703(1) 0.076(4) Uani 1.00 d .
C(24) C 0.2818(9) 0.290(2) 0.966(3) 0.38(2) Uani 1.00 d .
C(25) C 0.3093(6) 0.329(1) 0.924(2) 0.209(10) Uani 1.00 d .
H(1) H 0.3429 0.2927 0.2778 0.4316 Uiso 1.00 calc .
H(2) H 0.5400 0.0723 0.4503 0.0905 Uiso 1.00 calc .
H(3) H 0.6068 0.1932 0.3999 0.1027 Uiso 1.00 calc .
H(4) H 0.5595 0.4008 0.3413 0.1122 Uiso 1.00 calc .
H(5) H 0.4914 0.3778 0.4062 0.0328 Uiso 1.00 calc .
H(6) H 0.3404 0.4130 0.3340 0.0718 Uiso 1.00 calc .
H(7) H 0.4037 0.2461 0.3670 0.0310 Uiso 1.00 calc .
H(8) H 0.3863 0.1167 0.4966 0.0709 Uiso 1.00 calc .
H(9) H 0.4492 0.0459 0.6943 0.0594 Uiso 1.00 calc .
H(10) H 0.4490 0.1140 0.8333 0.0628 Uiso 1.00 calc .
H(11) H 0.3805 -0.0298 0.6817 0.2177 Uiso 1.00 calc .
H(12) H 0.3090 -0.1193 0.6816 0.2390 Uiso 1.00 calc .
H(13) H 0.2814 -0.0407 0.7987 0.1029 Uiso 1.00 calc .
H(14) H 0.3030 0.0817 0.8616 0.2118 Uiso 1.00 calc .
H(15) H 0.3516 0.1372 0.8414 0.2523 Uiso 1.00 calc .
H(16) H 0.4457 0.2492 0.8105 0.0578 Uiso 1.00 calc .
H(17) H 0.4510 0.3866 0.8775 0.0673 Uiso 1.00 calc .
H(18) H 0.4209 0.3883 0.4851 0.0982 Uiso 1.00 calc .
H(19) H 0.3620 0.5041 0.5255 0.1243 Uiso 1.00 calc .
H(20) H 0.3003 0.3782 0.3716 0.1004 Uiso 1.00 calc .
H(21) H 0.3105 0.4518 0.5459 0.0723 Uiso 1.00 calc .
H(22) H 0.3006 0.2973 0.5513 0.1299 Uiso 1.00 calc .
H(23) H 0.3070 0.2394 0.9823 0.5541 Uiso 1.00 calc .
H(24) H 0.3195 0.2912 0.8586 0.2808 Uiso 1.00 calc .
H(25) H 0.2911 0.3249 1.0481 0.5541 Uiso 1.00 calc .
H(26) H 0.3318 0.3548 0.9725 0.2808 Uiso 1.00 calc .
H(27) H 0.2877 0.3731 0.8769 0.2808 Uiso 1.00 calc .
H(28) H 0.4268 0.4183 0.8681 0.0395 Uiso 1.00 calc .
H(29) H 0.3402 0.4304 0.6409 0.1000 Uiso 1.00 calc .
H(30) H 0.3333 0.2520 0.6209 0.0481 Uiso 1.00 calc .
H(31) H 0.3312 0.2124 0.4983 0.1371 Uiso 1.00 calc .

loop_
_atom_site_aniso_label
_atom_site_aniso_U_11
_atom_site_aniso_U_22
_atom_site_aniso_U_33
_atom_site_aniso_U_12
_atom_site_aniso_U_13
_atom_site_aniso_U_23
O(1) 0.061(4) 0.073(5) 0.161(7) -0.008(3) 0.017(4) 0.031(4)
O(2) 0.093(5) 0.069(4) 0.079(4) -0.011(4) 0.020(4) -0.008(3)
O(3) 0.069(4) 0.091(5) 0.125(5) 0.007(4) 0.031(4) 0.009(4)
O(4) 0.1556 0.2328 0.2041 -0.0391 0.0672 -0.0351
N(1) 0.104(7) 0.072(6) 0.128(7) -0.001(5) -0.012(6) 0.019(6)
N(2) 0.085(5) 0.065(6) 0.060(6) -0.013(4) 0.014(4) 0.002(4)
C(1) 0.085(7) 0.045(6) 0.051(5) -0.010(5) 0.006(5) -0.003(5)
C(2) 0.081(7) 0.050(6) 0.070(6) 0.015(5) 0.010(5) -0.003(5)
C(3) 0.077(7) 0.062(6) 0.069(6) 0.012(6) 0.018(5) 0.003(5)
C(4) 0.048(6) 0.080(7) 0.066(6) -0.007(5) 0.014(5) 0.003(5)
C(5) 0.063(6) 0.057(6) 0.064(6) 0.009(5) 0.017(5) 0.006(4)
C(6) 0.046(6) 0.082(7) 0.051(5) -0.008(5) 0.009(4) 0.012(5)
C(7) 0.084(7) 0.077(6) 0.037(5) -0.008(6) -0.004(4) 0.004(5)
C(8) 0.081(7) 0.077(7) 0.064(7) -0.021(5) 0.009(5) -0.008(6)
C(9) 0.087(7) 0.052(6) 0.069(6) -0.001(5) 0.012(5) -0.001(5)
C(10) 0.073(7) 0.063(6) 0.077(6) -0.003(5) 0.025(5) 0.005(5)
C(11) 0.14(1) 0.095(9) 0.36(2) -0.056(8) 0.14(1) -0.10(1)
C(12) 0.17(2) 0.18(2) 0.38(3) -0.10(1) 0.16(2) -0.10(2)
C(13) 0.08(1) 0.23(2) 0.13(1) -0.07(1) 0.026(8) 0.02(1)
C(14) 0.14(2) 0.36(3) 0.34(2) -0.11(2) 0.14(2) -0.22(2)
C(15) 0.12(1) 0.26(2) 0.25(2) -0.10(1) 0.13(1) -0.16(1)
C(16) 0.052(6) 0.057(6) 0.063(6) -0.012(5) 0.004(4) 0.007(6)
C(17) 0.051(5) 0.047(6) 0.071(7) -0.008(4) 0.013(5) 0.001(5)
C(18) 0.056(6) 0.075(7) 0.066(7) -0.004(5) 0.011(5) 0.014(5)
C(19) 0.033(6) 0.133(9) 0.092(8) 0.005(6) 0.005(5) 0.018(7)
C(20) 0.106(10) 0.31(2) 0.098(9) 0.070(10) -0.009(7) 0.06(1)
C(21) 0.053(7) 0.128(9) 0.147(10) 0.037(6) 0.014(6) 0.025(8)
C(22) 0.061(7) 0.134(10) 0.16(1) -0.010(6) 0.002(7) 0.007(8)
C(23) 0.049(6) 0.089(9) 0.089(8) -0.005(6) -0.002(6) 0.011(7)
C(24) 0.21(3) 0.41(4) 0.54(4) 0.00(2) 0.19(3) 0.17(3)
C(25) 0.17(2) 0.21(2) 0.26(2) -0.05(1) 0.04(1) -0.03(1)

loop_
_atom_type_symbol
_atom_type_description
_atom_type_scat_dispersion_real
_atom_type_scat_dispersion_imag
_atom_type_scat_source
C C 0.003 0.002
;International Tables for Crystallography
(1992, Vol. C, Tables 4.2.6.8 and 6.1.1.1)
;
H H 0.000 0.000
;International Tables for Crystallography
(1992, Vol. C, Table 6.1.1.2)
;
N N 0.006 0.003
;International Tables for Crystallography
(1992, Vol. C, Tables 4.2.6.8 and 6.1.1.1)
;
O O 0.011 0.006
;International Tables for Crystallography
(1992, Vol. C, Tables 4.2.6.8 and 6.1.1.1)
;

loop_
_geom_angle_atom_site_label_1
_geom_angle_atom_site_label_2
_geom_angle_atom_site_label_3
_geom_angle
_geom_angle_site_symmetry_2
_geom_angle_site_symmetry_3
_geom_angle_publ_flag
C(1) O(2) C(8) 105.7(7) 1_555 1_555 yes
C(24) O(4) C(24) 180.0 1_555 7_557 yes
C(8) N(2) C(9) 117.7(7) 1_555 1_555 yes
C(8) N(2) C(16) 121.5(7) 1_555 1_555 yes
C(9) N(2) C(16) 120.8(7) 1_555 1_555 yes
O(2) C(1) C(2) 125.7(9) 1_555 1_555 yes
O(2) C(1) C(6) 112.3(8) 1_555 1_555 yes
C(2) C(1) C(6) 122.0(8) 1_555 1_555 yes
C(1) C(2) C(3) 117.7(8) 1_555 1_555 yes
C(2) C(3) C(4) 120.3(8) 1_555 1_555 yes
O(3) C(4) C(3) 116.2(8) 1_555 1_555 yes
O(3) C(4) C(5) 121.9(9) 1_555 1_555 yes
C(3) C(4) C(5) 121.8(8) 1_555 1_555 yes
C(4) C(5) C(6) 116.9(8) 1_555 1_555 yes
C(1) C(6) C(5) 121.2(8) 1_555 1_555 yes
C(1) C(6) C(7) 107.9(8) 1_555 1_555 yes
C(5) C(6) C(7) 130.9(9) 1_555 1_555 yes
C(6) C(7) C(8) 100.4(7) 1_555 1_555 yes
C(6) C(7) C(18) 115.6(8) 1_555 1_555 yes
C(8) C(7) C(18) 116.7(6) 1_555 1_555 yes
O(2) C(8) N(2) 107.5(7) 1_555 1_555 yes
O(2) C(8) C(7) 104.6(7) 1_555 1_555 yes
N(2) C(8) C(7) 111.9(7) 1_555 1_555 yes
N(2) C(9) C(10) 111.5(7) 1_555 1_555 yes
C(9) C(10) C(11) 122.0(9) 1_555 1_555 yes
C(9) C(10) C(15) 121.6(10) 1_555 1_555 yes
C(11) C(10) C(15) 116(1) 1_555 1_555 yes
C(10) C(11) C(12) 122(1) 1_555 1_555 yes
C(11) C(12) C(13) 119(1) 1_555 1_555 yes
C(12) C(13) C(14) 120(1) 1_555 1_555 yes
C(13) C(14) C(15) 119(1) 1_555 1_555 yes
C(10) C(15) C(14) 120(1) 1_555 1_555 yes
N(2) C(16) C(17) 124.9(8) 1_555 1_555 yes
C(16) C(17) C(18) 121.1(8) 1_555 1_555 yes
C(16) C(17) C(23) 121.6(9) 1_555 1_555 yes
C(18) C(17) C(23) 116.7(8) 1_555 1_555 yes
C(7) C(18) C(17) 106.4(7) 1_555 1_555 yes
C(7) C(18) C(19) 116.9(8) 1_555 1_555 yes
C(17) C(18) C(19) 114.6(7) 1_555 1_555 yes
C(18) C(19) C(20) 107.5(8) 1_555 1_555 yes
C(18) C(19) C(21) 108.7(8) 1_555 1_555 yes
C(18) C(19) C(22) 111.9(8) 1_555 1_555 yes
C(20) C(19) C(21) 112.2(9) 1_555 1_555 yes
C(20) C(19) C(22) 106.7(9) 1_555 1_555 yes
C(21) C(19) C(22) 109.9(8) 1_555 1_555 yes
O(1) C(23) N(1) 116(1) 1_555 1_555 yes
O(1) C(23) C(17) 124.3(10) 1_555 1_555 yes
N(1) C(23) C(17) 119.5(10) 1_555 1_555 yes
O(4) C(24) C(25) 173(4) 1_555 1_555 yes

loop_
_geom_bond_atom_site_label_1
_geom_bond_atom_site_label_2
_geom_bond_distance
_geom_bond_site_symmetry_2
_geom_bond_publ_flag
O(1) C(23) 1.224(10) . yes
O(2) C(1) 1.373(9) . yes
O(2) C(8) 1.474(9) . yes
O(3) C(4) 1.375(9) . yes
O(4) C(24) 1.17(2) . yes
O(4) C(24) 1.17(2) 7_557 yes
N(1) C(23) 1.32(1) . yes
N(2) C(8) 1.443(10) . yes
N(2) C(9) 1.469(9) . yes
N(2) C(16) 1.357(9) . yes
C(1) C(2) 1.36(1) . yes
C(1) C(6) 1.38(1) . yes
C(2) C(3) 1.38(1) . yes
C(3) C(4) 1.38(1) . yes
C(4) C(5) 1.38(1) . yes
C(5) C(6) 1.362(10) . yes
C(6) C(7) 1.52(1) . yes
C(7) C(8) 1.52(1) . yes
C(7) C(18) 1.53(1) . yes
C(9) C(10) 1.55(1) . yes
C(10) C(11) 1.30(1) . yes
C(10) C(15) 1.27(1) . yes
C(11) C(12) 1.37(2) . yes
C(12) C(13) 1.26(2) . yes
C(13) C(14) 1.27(2) . yes
C(14) C(15) 1.41(2) . yes
C(16) C(17) 1.317(10) . yes
C(17) C(18) 1.52(1) . yes
C(17) C(23) 1.47(1) . yes
C(18) C(19) 1.55(1) . yes
C(19) C(20) 1.56(1) . yes
C(19) C(21) 1.52(1) . yes
C(19) C(22) 1.50(1) . yes
C(24) C(25) 1.11(2) . yes

loop_
_geom_contact_atom_site_label_1
_geom_contact_atom_site_label_2
_geom_contact_distance
_geom_contact_site_symmetry_2
O(1) O(3) 2.626(8) 3_666
O(1) N(1) 3.180(10) 2_656
O(1) C(5) 3.43(1) 3_666
O(1) C(4) 3.44(1) 3_666
O(1) O(1) 3.52(1) 2_656
O(1) C(23) 3.58(1) 2_656
O(1) N(1) 3.58(1) 4_564
O(3) C(20) 3.50(1) 2_655
O(3) C(23) 3.57(1) 3_666
O(3) N(1) 3.58(1) 2_656
O(3) C(5) 3.58(1) 2_655
N(1) C(23) 3.44(1) 2_656
N(1) C(5) 3.53(1) 2_656
C(2) C(9) 3.59(1) 2_656
C(4) C(5) 3.37(1) 2_655
C(4) C(6) 3.52(1) 2_655
C(5) C(5) 3.35(1) 2_655
C(23) C(23) 3.54(2) 2_656

loop_
_geom_torsion_atom_site_label_1
_geom_torsion_atom_site_label_2
_geom_torsion_atom_site_label_3
_geom_torsion_atom_site_label_4
_geom_torsion
_geom_torsion_site_symmetry_1
_geom_torsion_site_symmetry_2
_geom_torsion_site_symmetry_3
_geom_torsion_site_symmetry_4
_geom_torsion_publ_flag
O(1) C(23) C(17) C(16) 150.2(9) 1_555 1_555 1_555 1_555 yes
O(1) C(23) C(17) C(18) -21(1) 1_555 1_555 1_555 1_555 yes
O(2) C(1) C(2) C(3) -179.3(7) 1_555 1_555 1_555 1_555 yes
O(2) C(1) C(6) C(5) 178.4(7) 1_555 1_555 1_555 1_555 yes
O(2) C(1) C(6) C(7) -1.8(9) 1_555 1_555 1_555 1_555 yes
O(2) C(8) N(2) C(9) -55.6(9) 1_555 1_555 1_555 1_555 yes
O(2) C(8) N(2) C(16) 121.8(8) 1_555 1_555 1_555 1_555 yes
O(2) C(8) C(7) C(6) -28.6(8) 1_555 1_555 1_555 1_555 yes
O(2) C(8) C(7) C(18) -154.4(7) 1_555 1_555 1_555 1_555 yes
O(3) C(4) C(3) C(2) 179.1(8) 1_555 1_555 1_555 1_555 yes
O(3) C(4) C(5) C(6) -179.4(7) 1_555 1_555 1_555 1_555 yes
N(1) C(23) C(17) C(16) -29(1) 1_555 1_555 1_555 1_555 yes
N(1) C(23) C(17) C(18) 158.6(8) 1_555 1_555 1_555 1_555 yes
N(2) C(8) O(2) C(1) -90.0(7) 1_555 1_555 1_555 1_555 yes
N(2) C(8) C(7) C(6) 87.4(8) 1_555 1_555 1_555 1_555 yes
N(2) C(8) C(7) C(18) -38(1) 1_555 1_555 1_555 1_555 yes
N(2) C(9) C(10) C(11) 110(1) 1_555 1_555 1_555 1_555 yes
N(2) C(9) C(10) C(15) -76(1) 1_555 1_555 1_555 1_555 yes
N(2) C(16) C(17) C(18) 3(1) 1_555 1_555 1_555 1_555 yes
N(2) C(16) C(17) C(23) -168.3(8) 1_555 1_555 1_555 1_555 yes
C(1) O(2) C(8) C(7) 29.1(8) 1_555 1_555 1_555 1_555 yes
C(1) C(2) C(3) C(4) -1(1) 1_555 1_555 1_555 1_555 yes
C(1) C(6) C(5) C(4) 2(1) 1_555 1_555 1_555 1_555 yes
C(1) C(6) C(7) C(8) 19.2(8) 1_555 1_555 1_555 1_555 yes
C(1) C(6) C(7) C(18) 145.7(7) 1_555 1_555 1_555 1_555 yes
C(2) C(1) O(2) C(8) 164.7(8) 1_555 1_555 1_555 1_555 yes
C(2) C(1) C(6) C(5) -3(1) 1_555 1_555 1_555 1_555 yes
C(2) C(1) C(6) C(7) 176.2(7) 1_555 1_555 1_555 1_555 yes
C(2) C(3) C(4) C(5) 1(1) 1_555 1_555 1_555 1_555 yes
C(3) C(2) C(1) C(6) 3(1) 1_555 1_555 1_555 1_555 yes
C(3) C(4) C(5) C(6) -1(1) 1_555 1_555 1_555 1_555 yes
C(4) C(5) C(6) C(7) -176.8(8) 1_555 1_555 1_555 1_555 yes
C(5) C(6) C(7) C(8) -161.0(9) 1_555 1_555 1_555 1_555 yes
C(5) C(6) C(7) C(18) -34(1) 1_555 1_555 1_555 1_555 yes
C(6) C(1) O(2) C(8) -17.4(9) 1_555 1_555 1_555 1_555 yes
C(6) C(7) C(18) C(17) -69.6(8) 1_555 1_555 1_555 1_555 yes
C(6) C(7) C(18) C(19) 160.9(7) 1_555 1_555 1_555 1_555 yes
C(7) C(8) N(2) C(9) -169.9(7) 1_555 1_555 1_555 1_555 yes
C(7) C(8) N(2) C(16) 7(1) 1_555 1_555 1_555 1_555 yes
C(7) C(18) C(17) C(16) -30.9(10) 1_555 1_555 1_555 1_555 yes
C(7) C(18) C(17) C(23) 140.8(7) 1_555 1_555 1_555 1_555 yes
C(7) C(18) C(19) C(20) -60(1) 1_555 1_555 1_555 1_555 yes
C(7) C(18) C(19) C(21) 178.2(7) 1_555 1_555 1_555 1_555 yes
C(7) C(18) C(19) C(22) 56(1) 1_555 1_555 1_555 1_555 yes
C(8) N(2) C(9) C(10) -77.8(9) 1_555 1_555 1_555 1_555 yes
C(8) N(2) C(16) C(17) 10(1) 1_555 1_555 1_555 1_555 yes
C(8) C(7) C(18) C(17) 48.1(9) 1_555 1_555 1_555 1_555 yes
C(8) C(7) C(18) C(19) -81.3(9) 1_555 1_555 1_555 1_555 yes
C(9) N(2) C(16) C(17) -172.2(8) 1_555 1_555 1_555 1_555 yes
C(9) C(10) C(11) C(12) 179(1) 1_555 1_555 1_555 1_555 yes
C(9) C(10) C(15) C(14) 178(1) 1_555 1_555 1_555 1_555 yes
C(10) C(9) N(2) C(16) 104.8(8) 1_555 1_555 1_555 1_555 yes
C(10) C(11) C(12) C(13) -3(3) 1_555 1_555 1_555 1_555 yes
C(10) C(15) C(14) C(13) 7(3) 1_555 1_555 1_555 1_555 yes
C(11) C(10) C(15) C(14) -7(2) 1_555 1_555 1_555 1_555 yes
C(11) C(12) C(13) C(14) 3(3) 1_555 1_555 1_555 1_555 yes
C(12) C(11) C(10) C(15) 5(2) 1_555 1_555 1_555 1_555 yes
C(12) C(13) C(14) C(15) -5(3) 1_555 1_555 1_555 1_555 yes
C(16) C(17) C(18) C(19) 99.9(10) 1_555 1_555 1_555 1_555 yes
C(17) C(18) C(19) C(20) 174.4(9) 1_555 1_555 1_555 1_555 yes
C(17) C(18) C(19) C(21) 52(1) 1_555 1_555 1_555 1_555 yes
C(17) C(18) C(19) C(22) -68(1) 1_555 1_555 1_555 1_555 yes
C(19) C(18) C(17) C(23) -88.4(9) 1_555 1_555 1_555 1_555 yes
